data_7112448
loop_
_publ_author_name
'Prodius, Denis'
'Macaev, Fliur'
'Stingaci, Eugenia'
'Pogrebnoi, Vsevolod'
'Mereacre, Valeriu'
'Novitchi, Ghenadie'
'Kostakis, George E.'
'Anson, Christopher E.'
'Powell, Annie K.'

_publ_section_title
;
 Catalytic "triangles": binding of iron in task-specific ionic liquids
;
_journal_coden_ASTM CHCOFS
_journal_issue 19
_journal_name_full
;
 Chemical Communications (Cambridge, United Kingdom)
;
_journal_page_first 1915
_journal_page_last 1917
_journal_paper_doi 10.1039/c2cc36741f
_journal_volume 49
_journal_year 2013
_chemical_formula_moiety 'C7 H11 N2 O2, Cl4 Fe'
_chemical_formula_sum 'C7 H11 Cl4 Fe N2 O2'
_chemical_formula_weight 352.83
_space_group_IT_number 14
_symmetry_cell_setting monoclinic
_symmetry_space_group_name_Hall '-P 2ybc'
_symmetry_space_group_name_H-M 'P 1 21/c 1'
_atom_sites_solution_hydrogens geom
_atom_sites_solution_primary direct
_atom_sites_solution_secondary difmap
_audit_creation_method SHELXL-97
_cell_angle_alpha 90.00
_cell_angle_beta 101.004(9)
_cell_angle_gamma 90.00
_cell_formula_units_Z 4
_cell_length_a 6.3649(5)
_cell_length_b 14.6411(11)
_cell_length_c 15.9618(12)
_cell_measurement_reflns_used 8000
_cell_measurement_temperature 253(2)
_cell_measurement_theta_max 25.58
_cell_measurement_theta_min 2.78
_cell_volume 1460.1(2)
_computing_cell_refinement 'IPDS 2.92 (Stoe & Cie GmbH, 1999)'
_computing_data_collection 'IPDS 2.92 (Stoe & Cie GmbH, 1999)'
_computing_data_reduction 'IPDS 2.92 (Stoe & Cie GmbH, 1999)'
_computing_molecular_graphics 'Diamond 2.1 (Crystal Impact, 1998)'
_computing_publication_material 'SHELXTL 6.14 (BrukerAXS Inc., 2003)'
_computing_structure_refinement 'SHELXTL 6.14 (BrukerAXS Inc., 2003)'
_computing_structure_solution 'SHELXTL 6.14 (BrukerAXS Inc., 2003)'
_diffrn_ambient_temperature 253(2)
_diffrn_detector_area_resol_mean 6.667
_diffrn_measured_fraction_theta_full 0.997
_diffrn_measured_fraction_theta_max 0.992
_diffrn_measurement_device_type 'Stoe IPDS'
_diffrn_measurement_method 'area detector'
_diffrn_radiation_monochromator graphite
_diffrn_radiation_source 'fine-focus sealed tube'
_diffrn_radiation_type MoK\a
_diffrn_radiation_wavelength 0.71073
_diffrn_reflns_av_R_equivalents 0.0261
_diffrn_reflns_av_sigmaI/netI 0.0175
_diffrn_reflns_limit_h_max 7
_diffrn_reflns_limit_h_min -7
_diffrn_reflns_limit_k_max 17
_diffrn_reflns_limit_k_min -17
_diffrn_reflns_limit_l_max 19
_diffrn_reflns_limit_l_min -19
_diffrn_reflns_number 11346
_diffrn_reflns_theta_full 25.25
_diffrn_reflns_theta_max 25.93
_diffrn_reflns_theta_min 2.78
_exptl_absorpt_coefficient_mu 1.752
_exptl_absorpt_correction_T_max 0.491
_exptl_absorpt_correction_T_min 0.407
_exptl_absorpt_correction_type multi-scan
_exptl_absorpt_process_details
;
XPREP in SHELXTL 6.14 (BrukerAXS Inc., 2003)
;
_exptl_crystal_colour orange
_exptl_crystal_density_diffrn 1.605
_exptl_crystal_density_method 'not measured'
_exptl_crystal_description block
_exptl_crystal_F_000 708
_exptl_crystal_size_max 0.41
_exptl_crystal_size_mid 0.35
_exptl_crystal_size_min 0.32
_refine_diff_density_max 0.228
_refine_diff_density_min -0.533
_refine_diff_density_rms 0.076
_refine_ls_extinction_method none
_refine_ls_goodness_of_fit_ref 1.073
_refine_ls_hydrogen_treatment constr
_refine_ls_matrix_type full
_refine_ls_number_parameters 147
_refine_ls_number_reflns 2832
_refine_ls_number_restraints 0
_refine_ls_restrained_S_all 1.073
_refine_ls_R_factor_all 0.0400
_refine_ls_R_factor_gt 0.0350
_refine_ls_shift/su_max 0.001
_refine_ls_shift/su_mean 0.000
_refine_ls_structure_factor_coef Fsqd
_refine_ls_weighting_details 'calc w=1/[\s^2^(Fo^2^)+(0.0582P)^2^+0.4389P] where P=(Fo^2^+2Fc^2^)/3'
_refine_ls_weighting_scheme calc
_refine_ls_wR_factor_gt 0.0879
_refine_ls_wR_factor_ref 0.0910
_reflns_number_gt 2457
_reflns_number_total 2832
_reflns_threshold_expression >2sigma(I)
_cod_duplicate_entry 7108888
_cod_data_source_file c2cc36741f.txt
_cod_data_source_block 7mz6fecl2
_cod_original_cell_volume 1460.12(19)
_cod_original_sg_symbol_H-M 'P 21/c'
_cod_database_code 7112448

loop_
_symmetry_equiv_pos_as_xyz
'x, y, z'
'-x, y+1/2, -z+1/2'
'-x, -y, -z'
'x, -y-1/2, z-1/2'

loop_
_atom_site_label
_atom_site_type_symbol
_atom_site_fract_x
_atom_site_fract_y
_atom_site_fract_z
_atom_site_U_iso_or_equiv
_atom_site_adp_type
_atom_site_occupancy
_atom_site_symmetry_multiplicity
_atom_site_calc_flag
_atom_site_refinement_flags
Fe1 Fe 0.38045(5) 0.30389(2) 0.34667(2) 0.03173(12) Uani 1 1 d .
Cl1 Cl 0.21824(11) 0.31584(5) 0.21197(4) 0.04832(18) Uani 1 1 d .
Cl2 Cl 0.25380(10) 0.19013(4) 0.41370(4) 0.04435(17) Uani 1 1 d .
Cl3 Cl 0.33913(11) 0.43230(4) 0.41427(4) 0.04549(17) Uani 1 1 d .
Cl4 Cl 0.72816(10) 0.28552(5) 0.35164(5) 0.04940(18) Uani 1 1 d .
C7 C 0.6996(5) 0.0079(2) 0.42467(19) 0.0597(8) Uani 1 1 d .
H7A H 0.7223 -0.0167 0.4814 0.089 Uiso 1 1 calc R
H7B H 0.7171 0.0730 0.4275 0.089 Uiso 1 1 calc R
H7C H 0.8016 -0.0181 0.3943 0.089 Uiso 1 1 calc R
O1 O 0.4828(3) -0.01422(14) 0.38018(12) 0.0517(5) Uani 1 1 d .
O2 O 0.5309(3) 0.07371(14) 0.26840(12) 0.0494(4) Uani 1 1 d .
C1 C 0.4206(4) 0.02537(17) 0.30346(16) 0.0418(5) Uani 1 1 d .
C2 C 0.1924(5) -0.00157(19) 0.26569(18) 0.0499(6) Uani 1 1 d .
H2A H 0.1908 -0.0638 0.2448 0.060 Uiso 1 1 calc R
H2B H 0.1075 0.0003 0.3101 0.060 Uiso 1 1 calc R
N1 N 0.0950(3) 0.05850(15) 0.19573(14) 0.0436(5) Uani 1 1 d .
C3 C -0.0704(4) 0.11402(19) 0.19795(17) 0.0450(6) Uani 1 1 d .
H3A H -0.1370 0.1222 0.2444 0.054 Uiso 1 1 calc R
N2 N -0.1246(3) 0.15584(18) 0.12274(14) 0.0464(5) Uani 1 1 d .
C4 C 0.0130(4) 0.1261(2) 0.07014(18) 0.0508(6) Uani 1 1 d .
H4A H 0.0114 0.1447 0.0143 0.061 Uiso 1 1 calc R
C5 C 0.1494(4) 0.0652(2) 0.11543(17) 0.0485(6) Uani 1 1 d .
H5A H 0.2586 0.0338 0.0966 0.058 Uiso 1 1 calc R
C6 C -0.3005(5) 0.2217(3) 0.1004(2) 0.0671(9) Uani 1 1 d .
H6A H -0.2468 0.2771 0.0802 0.101 Uiso 1 1 calc R
H6B H -0.3606 0.2345 0.1499 0.101 Uiso 1 1 calc R
H6C H -0.4090 0.1964 0.0564 0.101 Uiso 1 1 calc R

loop_
_atom_site_aniso_label
_atom_site_aniso_U_11
_atom_site_aniso_U_22
_atom_site_aniso_U_33
_atom_site_aniso_U_23
_atom_site_aniso_U_13
_atom_site_aniso_U_12
Fe1 0.02951(19) 0.03008(19) 0.03584(19) -0.00039(12) 0.00681(13) 0.00048(12)
Cl1 0.0530(4) 0.0503(4) 0.0380(3) 0.0007(2) -0.0006(3) -0.0058(3)
Cl2 0.0462(3) 0.0352(3) 0.0551(4) 0.0087(2) 0.0183(3) 0.0021(2)
Cl3 0.0566(4) 0.0335(3) 0.0481(3) -0.0060(2) 0.0144(3) 0.0022(3)
Cl4 0.0306(3) 0.0542(4) 0.0644(4) -0.0028(3) 0.0117(3) 0.0020(3)
C7 0.0658(18) 0.0655(19) 0.0496(15) 0.0088(14) 0.0158(14) 0.0152(16)
O1 0.0644(12) 0.0453(10) 0.0515(10) 0.0098(8) 0.0266(9) 0.0075(9)
O2 0.0499(10) 0.0580(12) 0.0436(9) 0.0026(8) 0.0175(8) -0.0103(9)
C1 0.0537(14) 0.0331(11) 0.0446(13) -0.0013(10) 0.0241(11) -0.0010(11)
C2 0.0559(16) 0.0407(14) 0.0580(16) -0.0020(12) 0.0235(13) -0.0139(12)
N1 0.0422(11) 0.0449(12) 0.0475(12) -0.0101(9) 0.0182(9) -0.0114(9)
C3 0.0390(13) 0.0541(15) 0.0454(13) -0.0173(12) 0.0168(10) -0.0121(11)
N2 0.0344(10) 0.0595(14) 0.0456(12) -0.0177(10) 0.0083(9) -0.0075(10)
C4 0.0477(14) 0.0650(18) 0.0434(13) -0.0130(12) 0.0178(11) -0.0079(13)
C5 0.0472(14) 0.0559(16) 0.0479(14) -0.0132(12) 0.0228(11) -0.0059(12)
C6 0.0464(16) 0.093(3) 0.0591(18) -0.0125(17) 0.0032(14) 0.0110(17)

loop_
_atom_type_symbol
_atom_type_description
_atom_type_scat_dispersion_real
_atom_type_scat_dispersion_imag
_atom_type_scat_source
C C 0.0033 0.0016 'International Tables Vol C Tables 4.2.6.8 and 6.1.1.4'
H H 0.0000 0.0000 'International Tables Vol C Tables 4.2.6.8 and 6.1.1.4'
N N 0.0061 0.0033 'International Tables Vol C Tables 4.2.6.8 and 6.1.1.4'
O O 0.0106 0.0060 'International Tables Vol C Tables 4.2.6.8 and 6.1.1.4'
Cl Cl 0.1484 0.1585 'International Tables Vol C Tables 4.2.6.8 and 6.1.1.4'
Fe Fe 0.3463 0.8444 'International Tables Vol C Tables 4.2.6.8 and 6.1.1.4'

loop_
_geom_angle_atom_site_label_1
_geom_angle_atom_site_label_2
_geom_angle_atom_site_label_3
_geom_angle
Cl1 Fe1 Cl3 109.35(3)
Cl1 Fe1 Cl2 112.63(3)
Cl3 Fe1 Cl2 108.43(3)
Cl1 Fe1 Cl4 108.83(3)
Cl3 Fe1 Cl4 107.28(3)
Cl2 Fe1 Cl4 110.17(3)
O1 C7 H7A 109.5
O1 C7 H7B 109.5
H7A C7 H7B 109.5
O1 C7 H7C 109.5
H7A C7 H7C 109.5
H7B C7 H7C 109.5
C1 O1 C7 115.7(2)
O2 C1 O1 125.4(3)
O2 C1 C2 124.5(2)
O1 C1 C2 110.1(2)
N1 C2 C1 112.4(2)
N1 C2 H2A 109.1
C1 C2 H2A 109.1
N1 C2 H2B 109.1
C1 C2 H2B 109.1
H2A C2 H2B 107.8
C3 N1 C5 108.5(2)
C3 N1 C2 124.5(2)
C5 N1 C2 126.9(2)
N2 C3 N1 109.0(2)
N2 C3 H3A 125.5
N1 C3 H3A 125.5
C3 N2 C4 108.4(2)
C3 N2 C6 125.1(2)
C4 N2 C6 126.6(3)
C5 C4 N2 107.3(2)
C5 C4 H4A 126.4
N2 C4 H4A 126.4
C4 C5 N1 106.9(2)
C4 C5 H5A 126.5
N1 C5 H5A 126.5
N2 C6 H6A 109.5
N2 C6 H6B 109.5
H6A C6 H6B 109.5
N2 C6 H6C 109.5
H6A C6 H6C 109.5
H6B C6 H6C 109.5

loop_
_geom_bond_atom_site_label_1
_geom_bond_atom_site_label_2
_geom_bond_distance
Fe1 Cl1 2.2073(7)
Fe1 Cl3 2.2083(7)
Fe1 Cl2 2.2130(7)
Fe1 Cl4 2.2158(7)
C7 O1 1.462(4)
C7 H7A 0.9600
C7 H7B 0.9600
C7 H7C 0.9600
O1 C1 1.344(3)
O2 C1 1.207(3)
C1 C2 1.515(4)
C2 N1 1.463(4)
C2 H2A 0.9700
C2 H2B 0.9700
N1 C3 1.336(3)
N1 C5 1.393(3)
C3 N2 1.333(4)
C3 H3A 0.9300
N2 C4 1.393(3)
N2 C6 1.469(4)
C4 C5 1.354(4)
C4 H4A 0.9300
C5 H5A 0.9300
C6 H6A 0.9600
C6 H6B 0.9600
C6 H6C 0.9600
